data_4102822
loop_
_publ_author_name
'Selvan Demir'
'Sara E. Lorenz'
'Ming Fang'
'Filipp Furche'
'Gerd Meyer'
'Joseph W. Ziller'
'William J. Evans'

_publ_contact_author
; 
Professor William J. Evans
Department of Chemistry
1102 Natural Sciences II
University of California, Irvine
Irvine, CA 92697-2025
;
_publ_contact_author_email wevans@uci.edu
_publ_contact_author_fax '1  949 824 2210'
_publ_contact_author_phone '1  949 824 5174'
_publ_section_title
;
 Synthesis, Structure, and Density Functional Theory Analysis of a
 Scandium Dinitrogen Complex, [(C5Me4H)2Sc]2(\m-\h2:\h2-N2)
;
_journal_name_full 'Journal of the American Chemical Society'
_journal_page_first 11151
_journal_page_last 11158
_journal_paper_doi 10.1021/ja102681w
_journal_volume 132
_journal_year 2010
_chemical_formula_sum 'C42 H46 B Sc'
_chemical_formula_weight 606.56
_chemical_name_systematic
; 
 ? 
;
_space_group_IT_number 2
_symmetry_cell_setting triclinic
_symmetry_space_group_name_Hall '-P 1'
_symmetry_space_group_name_H-M 'P -1'
_atom_sites_solution_hydrogens difmap
_atom_sites_solution_primary direct
_atom_sites_solution_secondary difmap
_audit_creation_method SHELXTL
_cell_angle_alpha 100.450(2)
_cell_angle_beta 98.128(2)
_cell_angle_gamma 100.555(2)
_cell_formula_units_Z 2
_cell_length_a 11.8363(13)
_cell_length_b 11.9868(13)
_cell_length_c 12.4080(13)
_cell_measurement_temperature 163(2)
_cell_volume 1674.0(3)
_computing_cell_refinement 'Bruker SMART/SAINT'
_computing_data_collection 'Bruker SMART'
_computing_data_reduction 'Bruker SAINT'
_computing_molecular_graphics 'Bruker SHELXTL'
_computing_publication_material 'Bruker SHELXTL'
_computing_structure_refinement 'Bruker SHELXTL'
_computing_structure_solution 'Bruker SHELXTL'
_diffrn_ambient_temperature 163(2)
_diffrn_measured_fraction_theta_full 0.973
_diffrn_measured_fraction_theta_max 0.973
_diffrn_measurement_device_type 'CCD area detector'
_diffrn_measurement_method 'phi and omega scans'
_diffrn_radiation_monochromator graphite
_diffrn_radiation_source 'normal-focus sealed tube'
_diffrn_radiation_type MoK\a
_diffrn_radiation_wavelength 0.71073
_diffrn_reflns_av_R_equivalents 0.0553
_diffrn_reflns_av_sigmaI/netI 0.0932
_diffrn_reflns_limit_h_max 15
_diffrn_reflns_limit_h_min -15
_diffrn_reflns_limit_k_max 15
_diffrn_reflns_limit_k_min -15
_diffrn_reflns_limit_l_max 16
_diffrn_reflns_limit_l_min -16
_diffrn_reflns_number 18679
_diffrn_reflns_theta_full 28.33
_diffrn_reflns_theta_max 28.33
_diffrn_reflns_theta_min 1.77
_diffrn_standards_decay_% '< 1.0'
_diffrn_standards_interval_count 'initial 50 frames recollected'
_diffrn_standards_number '50 frames'
_exptl_absorpt_coefficient_mu 0.248
_exptl_absorpt_correction_T_max 0.9756
_exptl_absorpt_correction_T_min 0.9428
_exptl_absorpt_correction_type multi-scan
_exptl_absorpt_process_details 'Bruker SADABS'
_exptl_crystal_colour yellow
_exptl_crystal_density_diffrn 1.203
_exptl_crystal_density_meas ?
_exptl_crystal_density_method 'not measured'
_exptl_crystal_description Plate
_exptl_crystal_F_000 648
_exptl_crystal_size_max 0.24
_exptl_crystal_size_mid 0.20
_exptl_crystal_size_min 0.10
_refine_diff_density_max 0.345
_refine_diff_density_min -0.356
_refine_diff_density_rms 0.064
_refine_ls_extinction_method none
_refine_ls_goodness_of_fit_ref 1.010
_refine_ls_hydrogen_treatment refall
_refine_ls_matrix_type full
_refine_ls_number_parameters 581
_refine_ls_number_reflns 8122
_refine_ls_number_restraints 0
_refine_ls_restrained_S_all 1.010
_refine_ls_R_factor_all 0.1070
_refine_ls_R_factor_gt 0.0517
_refine_ls_shift/su_max 0.001
_refine_ls_shift/su_mean 0.000
_refine_ls_structure_factor_coef Fsqd
_refine_ls_weighting_details 'calc w=1/[\s^2^(Fo^2^)+(0.0428P)^2^+0.7053P] where P=(Fo^2^+2Fc^2^)/3'
_refine_ls_weighting_scheme calc
_refine_ls_wR_factor_gt 0.1023
_refine_ls_wR_factor_ref 0.1239
_reflns_number_gt 5024
_reflns_number_total 8122
_reflns_threshold_expression >2sigma(I)
_cod_data_source_file ja102681w_si_004.cif
_cod_data_source_block sel18
_cod_depositor_comments
;
The following automatic conversions were performed:

'_exptl_crystal_density_meas' value 'n/a' was changed to '?' - the
value is perceived as not measured.

Automatic conversion script
Id: cif_fix_values 3008 2015-01-20 13:52:24Z robertas 
;
_cod_database_code 4102822

loop_
_symmetry_equiv_pos_as_xyz
'x, y, z'
'-x, -y, -z'

loop_
_atom_site_label
_atom_site_type_symbol
_atom_site_fract_x
_atom_site_fract_y
_atom_site_fract_z
_atom_site_U_iso_or_equiv
_atom_site_adp_type
_atom_site_occupancy
_atom_site_symmetry_multiplicity
_atom_site_calc_flag
Sc1 Sc 1.24656(4) 1.35116(4) 0.68483(4) 0.01817(12) Uani 1 1 d
C1 C 1.2429(2) 1.4286(2) 0.51654(19) 0.0230(5) Uani 1 1 d
C2 C 1.1992(2) 1.5060(2) 0.5910(2) 0.0261(6) Uani 1 1 d
C3 C 1.0919(2) 1.4449(2) 0.61089(19) 0.0243(5) Uani 1 1 d
C4 C 1.0713(2) 1.3296(2) 0.54937(19) 0.0236(5) Uani 1 1 d
C5 C 1.1642(2) 1.3202(2) 0.49089(19) 0.0211(5) Uani 1 1 d
C6 C 1.3499(3) 1.4610(3) 0.4677(3) 0.0389(7) Uani 1 1 d
C7 C 1.2505(3) 1.6344(2) 0.6316(3) 0.0400(7) Uani 1 1 d
C8 C 1.0074(3) 1.4988(3) 0.6717(3) 0.0370(7) Uani 1 1 d
C9 C 0.9683(3) 1.2331(3) 0.5447(3) 0.0391(7) Uani 1 1 d
C10 C 1.2031(2) 1.4021(2) 0.87254(19) 0.0241(5) Uani 1 1 d
C11 C 1.2623(2) 1.3103(2) 0.87542(18) 0.0216(5) Uani 1 1 d
C12 C 1.3789(2) 1.3503(2) 0.86002(18) 0.0236(5) Uani 1 1 d
C13 C 1.3899(2) 1.4654(2) 0.84476(19) 0.0256(6) Uani 1 1 d
C14 C 1.2817(2) 1.4971(2) 0.8532(2) 0.0262(6) Uani 1 1 d
C15 C 1.0824(2) 1.3983(3) 0.8981(2) 0.0313(6) Uani 1 1 d
C16 C 1.2131(3) 1.1944(3) 0.8988(2) 0.0313(6) Uani 1 1 d
C17 C 1.4763(3) 1.2866(3) 0.8732(2) 0.0338(7) Uani 1 1 d
C18 C 1.4997(3) 1.5419(3) 0.8289(3) 0.0376(7) Uani 1 1 d
B1 B 1.3148(2) 1.0414(2) 0.2699(2) 0.0182(5) Uani 1 1 d
C19 C 1.3127(2) 1.0841(2) 0.40296(19) 0.0202(5) Uani 1 1 d
C20 C 1.3982(2) 1.1702(2) 0.47888(19) 0.0222(5) Uani 1 1 d
C21 C 1.3896(2) 1.2020(2) 0.5904(2) 0.0252(6) Uani 1 1 d
C22 C 1.2935(2) 1.1499(2) 0.6304(2) 0.0263(6) Uani 1 1 d
C23 C 1.2042(2) 1.0690(2) 0.5558(2) 0.0252(6) Uani 1 1 d
C24 C 1.2148(2) 1.0380(2) 0.4456(2) 0.0224(5) Uani 1 1 d
C25 C 1.2161(2) 1.1039(2) 0.21266(18) 0.0207(5) Uani 1 1 d
C26 C 1.2417(2) 1.2235(2) 0.21771(19) 0.0244(5) Uani 1 1 d
C27 C 1.1575(2) 1.2835(2) 0.1851(2) 0.0296(6) Uani 1 1 d
C28 C 1.0435(3) 1.2250(3) 0.1438(2) 0.0347(7) Uani 1 1 d
C29 C 1.0144(2) 1.1073(3) 0.1356(2) 0.0347(7) Uani 1 1 d
C30 C 1.0997(2) 1.0477(2) 0.1695(2) 0.0285(6) Uani 1 1 d
C31 C 1.27955(19) 0.8989(2) 0.23316(19) 0.0195(5) Uani 1 1 d
C32 C 1.2416(2) 0.8427(2) 0.1209(2) 0.0231(5) Uani 1 1 d
C33 C 1.2171(2) 0.7230(2) 0.0852(2) 0.0293(6) Uani 1 1 d
C34 C 1.2302(2) 0.6529(2) 0.1610(2) 0.0312(6) Uani 1 1 d
C35 C 1.2690(2) 0.7046(2) 0.2727(2) 0.0298(6) Uani 1 1 d
C36 C 1.2938(2) 0.8250(2) 0.3071(2) 0.0241(5) Uani 1 1 d
C37 C 1.4429(2) 1.07783(19) 0.23536(18) 0.0193(5) Uani 1 1 d
C38 C 1.4558(2) 1.1106(2) 0.1344(2) 0.0251(5) Uani 1 1 d
C39 C 1.5620(2) 1.1271(2) 0.0978(2) 0.0281(6) Uani 1 1 d
C40 C 1.6613(2) 1.1133(2) 0.1630(2) 0.0273(6) Uani 1 1 d
C41 C 1.6524(2) 1.0817(2) 0.2636(2) 0.0255(6) Uani 1 1 d
C42 C 1.5456(2) 1.0630(2) 0.2980(2) 0.0217(5) Uani 1 1 d
H5A H 1.172(2) 1.248(2) 0.438(2) 0.044(8) Uiso 1 1 d
H6A H 1.385(2) 1.394(2) 0.443(2) 0.040(8) Uiso 1 1 d
H6B H 1.332(3) 1.492(3) 0.394(3) 0.089(12) Uiso 1 1 d
H6C H 1.403(3) 1.525(3) 0.513(3) 0.088(13) Uiso 1 1 d
H7A H 1.337(3) 1.649(3) 0.668(3) 0.061(10) Uiso 1 1 d
H7B H 1.248(3) 1.671(3) 0.568(3) 0.067(10) Uiso 1 1 d
H7C H 1.208(3) 1.670(3) 0.688(3) 0.077(12) Uiso 1 1 d
H8A H 0.949(3) 1.440(3) 0.697(2) 0.054(9) Uiso 1 1 d
H8B H 0.966(2) 1.540(3) 0.626(2) 0.048(9) Uiso 1 1 d
H8C H 1.051(2) 1.562(3) 0.739(2) 0.045(8) Uiso 1 1 d
H9A H 0.940(3) 1.234(3) 0.612(4) 0.099(15) Uiso 1 1 d
H9B H 0.980(3) 1.157(4) 0.512(3) 0.087(13) Uiso 1 1 d
H9C H 0.901(4) 1.240(3) 0.491(3) 0.104(14) Uiso 1 1 d
H14A H 1.265(2) 1.569(2) 0.8488(19) 0.024(7) Uiso 1 1 d
H15A H 1.061(2) 1.473(2) 0.900(2) 0.034(7) Uiso 1 1 d
H15B H 1.018(2) 1.338(2) 0.847(2) 0.038(8) Uiso 1 1 d
H15C H 1.082(2) 1.384(2) 0.972(3) 0.046(8) Uiso 1 1 d
H16A H 1.265(3) 1.139(3) 0.885(3) 0.060(10) Uiso 1 1 d
H16B H 1.206(3) 1.198(3) 0.972(3) 0.053(9) Uiso 1 1 d
H16C H 1.140(3) 1.160(3) 0.857(3) 0.084(13) Uiso 1 1 d
H17A H 1.516(3) 1.306(3) 0.950(3) 0.056(9) Uiso 1 1 d
H17B H 1.535(2) 1.307(2) 0.831(2) 0.044(9) Uiso 1 1 d
H17C H 1.448(3) 1.204(3) 0.847(3) 0.058(10) Uiso 1 1 d
H18A H 1.561(3) 1.557(2) 0.896(3) 0.051(9) Uiso 1 1 d
H18B H 1.484(2) 1.613(3) 0.813(2) 0.043(9) Uiso 1 1 d
H18C H 1.533(3) 1.505(3) 0.763(3) 0.061(10) Uiso 1 1 d
H20A H 1.466(2) 1.204(2) 0.4527(19) 0.021(6) Uiso 1 1 d
H21A H 1.453(2) 1.255(2) 0.640(2) 0.024(7) Uiso 1 1 d
H22A H 1.295(2) 1.159(2) 0.707(2) 0.046(8) Uiso 1 1 d
H23A H 1.138(2) 1.033(2) 0.582(2) 0.027(7) Uiso 1 1 d
H24A H 1.1501(19) 0.978(2) 0.3940(19) 0.019(6) Uiso 1 1 d
H26A H 1.322(2) 1.269(2) 0.2487(19) 0.022(6) Uiso 1 1 d
H27A H 1.180(2) 1.367(3) 0.191(2) 0.046(9) Uiso 1 1 d
H28A H 0.986(2) 1.265(2) 0.117(2) 0.044(8) Uiso 1 1 d
H29A H 0.934(2) 1.061(2) 0.108(2) 0.043(8) Uiso 1 1 d
H30A H 1.077(2) 0.966(2) 0.165(2) 0.039(8) Uiso 1 1 d
H32A H 1.232(2) 0.890(2) 0.065(2) 0.030(7) Uiso 1 1 d
H33A H 1.188(2) 0.690(2) 0.006(2) 0.037(8) Uiso 1 1 d
H34A H 1.214(2) 0.566(3) 0.137(2) 0.044(8) Uiso 1 1 d
H35A H 1.282(2) 0.660(2) 0.327(2) 0.034(7) Uiso 1 1 d
H36A H 1.3216(18) 0.8554(18) 0.3840(18) 0.011(6) Uiso 1 1 d
H38A H 1.387(2) 1.1221(19) 0.0882(18) 0.018(6) Uiso 1 1 d
H39A H 1.566(2) 1.147(2) 0.032(2) 0.034(8) Uiso 1 1 d
H40A H 1.736(2) 1.1259(19) 0.1395(18) 0.019(6) Uiso 1 1 d
H41A H 1.720(2) 1.074(2) 0.311(2) 0.030(7) Uiso 1 1 d
H42A H 1.543(2) 1.038(2) 0.366(2) 0.026(7) Uiso 1 1 d

loop_
_atom_site_aniso_label
_atom_site_aniso_U_11
_atom_site_aniso_U_22
_atom_site_aniso_U_33
_atom_site_aniso_U_23
_atom_site_aniso_U_13
_atom_site_aniso_U_12
Sc1 0.0196(2) 0.0184(2) 0.0162(2) 0.00168(17) 0.00266(17) 0.00569(18)
C1 0.0242(13) 0.0238(13) 0.0249(13) 0.0112(10) 0.0054(10) 0.0086(10)
C2 0.0313(14) 0.0204(13) 0.0255(13) 0.0064(10) -0.0004(11) 0.0054(11)
C3 0.0258(13) 0.0298(14) 0.0226(13) 0.0090(11) 0.0049(10) 0.0157(11)
C4 0.0216(12) 0.0258(14) 0.0234(13) 0.0072(10) -0.0004(10) 0.0066(10)
C5 0.0248(13) 0.0227(13) 0.0166(12) 0.0043(10) 0.0018(10) 0.0085(10)
C6 0.0352(17) 0.0326(18) 0.055(2) 0.0157(15) 0.0186(15) 0.0080(14)
C7 0.053(2) 0.0213(15) 0.0443(19) 0.0087(13) 0.0026(16) 0.0086(14)
C8 0.0422(18) 0.0461(19) 0.0327(16) 0.0118(15) 0.0105(14) 0.0284(16)
C9 0.0237(15) 0.0395(19) 0.052(2) 0.0125(16) 0.0063(14) 0.0006(13)
C10 0.0249(13) 0.0309(14) 0.0166(12) 0.0017(10) 0.0045(10) 0.0087(11)
C11 0.0249(13) 0.0271(14) 0.0125(11) 0.0020(10) 0.0038(9) 0.0065(10)
C12 0.0221(13) 0.0356(15) 0.0104(11) -0.0017(10) -0.0007(9) 0.0091(11)
C13 0.0258(13) 0.0282(14) 0.0172(12) -0.0046(10) 0.0030(10) 0.0017(11)
C14 0.0323(15) 0.0236(14) 0.0203(13) -0.0026(10) 0.0060(11) 0.0062(11)
C15 0.0266(15) 0.0449(19) 0.0285(15) 0.0109(13) 0.0127(12) 0.0141(14)
C16 0.0375(17) 0.0366(17) 0.0234(15) 0.0102(12) 0.0098(13) 0.0097(14)
C17 0.0279(15) 0.055(2) 0.0199(14) 0.0034(14) 0.0005(12) 0.0201(14)
C18 0.0335(17) 0.0397(19) 0.0312(16) -0.0040(14) 0.0076(13) -0.0033(14)
B1 0.0201(13) 0.0190(14) 0.0160(13) 0.0029(10) 0.0034(10) 0.0066(11)
C19 0.0250(13) 0.0184(12) 0.0189(12) 0.0050(9) 0.0022(10) 0.0091(10)
C20 0.0259(13) 0.0181(13) 0.0220(13) 0.0016(10) 0.0014(10) 0.0077(10)
C21 0.0300(14) 0.0203(13) 0.0230(13) -0.0010(10) -0.0025(11) 0.0110(11)
C22 0.0431(16) 0.0247(14) 0.0159(13) 0.0047(10) 0.0064(11) 0.0179(12)
C23 0.0329(15) 0.0213(13) 0.0265(14) 0.0080(11) 0.0120(11) 0.0112(11)
C24 0.0278(14) 0.0174(13) 0.0215(12) 0.0031(10) 0.0030(10) 0.0058(10)
C25 0.0252(13) 0.0255(13) 0.0129(11) 0.0026(9) 0.0057(9) 0.0094(10)
C26 0.0328(15) 0.0239(14) 0.0188(12) 0.0047(10) 0.0064(11) 0.0103(11)
C27 0.0439(17) 0.0289(15) 0.0209(13) 0.0075(11) 0.0084(12) 0.0163(13)
C28 0.0406(17) 0.0455(18) 0.0255(14) 0.0085(13) 0.0048(12) 0.0280(15)
C29 0.0241(15) 0.0427(18) 0.0364(16) 0.0041(13) 0.0000(12) 0.0139(13)
C30 0.0272(14) 0.0270(15) 0.0318(15) 0.0046(12) 0.0052(11) 0.0088(12)
C31 0.0164(11) 0.0208(12) 0.0224(12) 0.0025(10) 0.0061(9) 0.0063(9)
C32 0.0193(12) 0.0241(14) 0.0250(13) 0.0028(11) 0.0031(10) 0.0058(10)
C33 0.0215(13) 0.0282(15) 0.0313(15) -0.0073(12) 0.0012(11) 0.0043(11)
C34 0.0203(13) 0.0177(14) 0.0538(18) -0.0001(12) 0.0105(12) 0.0045(11)
C35 0.0268(14) 0.0239(14) 0.0447(17) 0.0112(13) 0.0149(12) 0.0098(11)
C36 0.0266(13) 0.0235(14) 0.0243(14) 0.0055(11) 0.0089(11) 0.0070(11)
C37 0.0232(12) 0.0141(12) 0.0198(12) 0.0004(9) 0.0046(9) 0.0048(9)
C38 0.0256(14) 0.0281(14) 0.0222(13) 0.0053(11) 0.0040(11) 0.0076(11)
C39 0.0320(15) 0.0279(15) 0.0266(14) 0.0073(11) 0.0115(12) 0.0058(11)
C40 0.0248(14) 0.0208(13) 0.0391(15) 0.0066(11) 0.0150(12) 0.0051(11)
C41 0.0240(13) 0.0170(13) 0.0369(15) 0.0073(11) 0.0032(11) 0.0080(10)
C42 0.0260(13) 0.0186(13) 0.0217(13) 0.0060(10) 0.0041(10) 0.0064(10)

loop_
_atom_type_symbol
_atom_type_description
_atom_type_scat_dispersion_real
_atom_type_scat_dispersion_imag
_atom_type_scat_source
C C 0.0033 0.0016 'International Tables Vol C Tables 4.2.6.8 and 6.1.1.4'
H H 0.0000 0.0000 'International Tables Vol C Tables 4.2.6.8 and 6.1.1.4'
B B 0.0013 0.0007 'International Tables Vol C Tables 4.2.6.8 and 6.1.1.4'
Sc Sc 0.2519 0.3716 'International Tables Vol C Tables 4.2.6.8 and 6.1.1.4'

loop_
_geom_angle_atom_site_label_1
_geom_angle_atom_site_label_2
_geom_angle_atom_site_label_3
_geom_angle
Cnt1 Sc1 C22 114.3
Cnt2 Sc1 C22 105.9
Cnt1 Sc1 Cnt2 139.4
C5 Sc1 C14 139.94(9)
C5 Sc1 C4 34.04(8)
C14 Sc1 C4 118.81(9)
C5 Sc1 C13 148.97(9)
C14 Sc1 C13 34.02(8)
C4 Sc1 C13 150.41(9)
C5 Sc1 C1 33.86(8)
C14 Sc1 C1 113.91(9)
C4 Sc1 C1 56.22(8)
C13 Sc1 C1 115.31(8)
C5 Sc1 C10 142.87(8)
C14 Sc1 C10 33.83(8)
C4 Sc1 C10 109.11(8)
C13 Sc1 C10 56.17(8)
C1 Sc1 C10 138.75(8)
C5 Sc1 C2 55.78(8)
C14 Sc1 C2 84.96(9)
C4 Sc1 C2 55.83(8)
C13 Sc1 C2 100.55(9)
C1 Sc1 C2 33.38(8)
C10 Sc1 C2 105.40(8)
C5 Sc1 C3 55.84(8)
C14 Sc1 C3 87.60(9)
C4 Sc1 C3 33.53(8)
C13 Sc1 C3 116.94(9)
C1 Sc1 C3 55.65(8)
C10 Sc1 C3 90.32(8)
C2 Sc1 C3 33.47(8)
C5 Sc1 C11 155.38(8)
C14 Sc1 C11 55.54(9)
C4 Sc1 C11 128.05(8)
C13 Sc1 C11 55.63(8)
C1 Sc1 C11 169.36(8)
C10 Sc1 C11 33.22(8)
C2 Sc1 C11 137.92(8)
C3 Sc1 C11 121.24(8)
C5 Sc1 C12 161.34(8)
C14 Sc1 C12 55.45(9)
C4 Sc1 C12 161.31(8)
C13 Sc1 C12 33.27(8)
C1 Sc1 C12 141.90(8)
C10 Sc1 C12 55.30(8)
C2 Sc1 C12 133.80(8)
C3 Sc1 C12 142.25(8)
C11 Sc1 C12 33.26(7)
C5 Sc1 C22 84.57(8)
C14 Sc1 C22 135.44(9)
C4 Sc1 C22 100.37(8)
C13 Sc1 C22 109.17(8)
C1 Sc1 C22 104.92(8)
C10 Sc1 C22 116.04(8)
C2 Sc1 C22 137.66(8)
C3 Sc1 C22 133.89(8)
C11 Sc1 C22 84.37(8)
C12 Sc1 C22 80.57(8)
C5 C1 C2 108.0(2)
C5 C1 C6 126.9(2)
C2 C1 C6 124.9(2)
C5 C1 Sc1 71.80(13)
C2 C1 Sc1 74.70(14)
C6 C1 Sc1 122.87(18)
C1 C2 C3 108.0(2)
C1 C2 C7 125.5(3)
C3 C2 C7 126.1(3)
C1 C2 Sc1 71.92(13)
C3 C2 Sc1 73.42(13)
C7 C2 Sc1 125.73(18)
C4 C3 C2 107.7(2)
C4 C3 C8 126.2(2)
C2 C3 C8 125.5(2)
C4 C3 Sc1 71.21(13)
C2 C3 Sc1 73.11(13)
C8 C3 Sc1 128.38(17)
C5 C4 C3 107.9(2)
C5 C4 C9 125.4(2)
C3 C4 C9 126.7(2)
C5 C4 Sc1 72.19(13)
C3 C4 Sc1 75.26(13)
C9 C4 Sc1 119.00(18)
C1 C5 C4 108.4(2)
C1 C5 Sc1 74.34(13)
C4 C5 Sc1 73.77(13)
C14 C10 C11 107.6(2)
C14 C10 C15 128.2(2)
C11 C10 C15 123.9(2)
C14 C10 Sc1 71.17(13)
C11 C10 Sc1 74.93(13)
C15 C10 Sc1 124.44(17)
C10 C11 C12 107.9(2)
C10 C11 C16 125.6(2)
C12 C11 C16 126.3(2)
C10 C11 Sc1 71.85(13)
C12 C11 Sc1 73.63(13)
C16 C11 Sc1 123.51(17)
C13 C12 C11 108.0(2)
C13 C12 C17 126.0(2)
C11 C12 C17 125.5(2)
C13 C12 Sc1 70.78(13)
C11 C12 Sc1 73.11(12)
C17 C12 Sc1 127.88(17)
C12 C13 C14 107.6(2)
C12 C13 C18 125.7(2)
C14 C13 C18 126.6(3)
C12 C13 Sc1 75.95(13)
C14 C13 Sc1 71.86(14)
C18 C13 Sc1 120.57(17)
C10 C14 C13 108.8(2)
C10 C14 Sc1 75.00(14)
C13 C14 Sc1 74.12(14)
C37 B1 C19 114.31(19)
C37 B1 C31 105.04(18)
C19 B1 C31 110.31(19)
C37 B1 C25 113.10(19)
C19 B1 C25 101.44(18)
C31 B1 C25 112.87(19)
C20 C19 C24 115.5(2)
C20 C19 B1 125.5(2)
C24 C19 B1 118.8(2)
C21 C20 C19 122.0(2)
C20 C21 C22 120.5(2)
C23 C22 C21 118.8(2)
C23 C22 Sc1 114.03(17)
C21 C22 Sc1 88.49(15)
C24 C23 C22 119.7(2)
C23 C24 C19 123.3(2)
C26 C25 C30 115.2(2)
C26 C25 B1 120.2(2)
C30 C25 B1 124.1(2)
C27 C26 C25 122.7(3)
C28 C27 C26 120.2(3)
C29 C28 C27 119.3(3)
C28 C29 C30 120.1(3)
C29 C30 C25 122.4(3)
C36 C31 C32 114.9(2)
C36 C31 B1 124.0(2)
C32 C31 B1 120.9(2)
C33 C32 C31 123.0(2)
C34 C33 C32 120.3(2)
C33 C34 C35 118.8(2)
C34 C35 C36 120.2(3)
C35 C36 C31 122.7(2)
C38 C37 C42 115.3(2)
C38 C37 B1 122.4(2)
C42 C37 B1 121.8(2)
C39 C38 C37 122.8(2)
C40 C39 C38 120.0(2)
C41 C40 C39 119.0(2)
C40 C41 C42 120.5(2)
C41 C42 C37 122.4(2)

loop_
_geom_bond_atom_site_label_1
_geom_bond_atom_site_label_2
_geom_bond_distance
Sc1 C5 2.400(2)
Sc1 C14 2.400(2)
Sc1 C4 2.420(2)
Sc1 C13 2.429(2)
Sc1 C1 2.432(2)
Sc1 C10 2.449(2)
Sc1 C2 2.468(2)
Sc1 C3 2.472(2)
Sc1 C11 2.489(2)
Sc1 C12 2.496(2)
Sc1 C22 2.568(2)
Sc1 Cnt1 2.122
Sc1 Cnt2 2.137
C1 C5 1.408(3)
C1 C2 1.408(3)
C1 C6 1.499(4)
C2 C3 1.422(3)
C2 C7 1.511(4)
C3 C4 1.412(3)
C3 C8 1.503(4)
C4 C5 1.411(3)
C4 C9 1.505(4)
C10 C14 1.412(3)
C10 C11 1.412(3)
C10 C15 1.502(3)
C11 C12 1.427(3)
C11 C16 1.500(4)
C12 C13 1.411(3)
C12 C17 1.501(4)
C13 C14 1.413(4)
C13 C18 1.506(4)
B1 C37 1.638(3)
B1 C19 1.642(3)
B1 C31 1.643(3)
B1 C25 1.646(3)
C19 C20 1.404(3)
C19 C24 1.405(3)
C20 C21 1.391(3)
C21 C22 1.394(4)
C22 C23 1.391(4)
C23 C24 1.381(3)
C25 C26 1.398(3)
C25 C30 1.400(3)
C26 C27 1.389(3)
C27 C28 1.379(4)
C28 C29 1.371(4)
C29 C30 1.400(4)
C31 C36 1.401(3)
C31 C32 1.402(3)
C32 C33 1.386(3)
C33 C34 1.381(4)
C34 C35 1.385(4)
C35 C36 1.392(3)
C37 C38 1.399(3)
C37 C42 1.406(3)
C38 C39 1.388(3)
C39 C40 1.384(4)
C40 C41 1.380(4)
C41 C42 1.384(3)
